data_4023208
loop_
_publ_author_name
'Hanfeng Ding'
'Yiping Zhang'
'Ming Bian'
'Weijun Yao'
'Cheng Ma'

_publ_contact_author_address
; 
Department of Chemistry
Zhejiang University
Hangzhou 310027
People's Republic of China
;
_publ_contact_author_email mcorg@zju.edu.cn
_publ_contact_author_name 'Prof. Cheng Ma'
_publ_section_title
;
 Concise Assembly of Highly Substituted Furan-Fused
 1,4-Thiazepines and Their Diels-Alder Reactions with Benzynes
;
_journal_name_full 'Journal of Organic Chemistry'
_journal_page_first 578
_journal_page_last 584
_journal_paper_doi 10.1021/jo702299m
_journal_volume 73
_journal_year 2008
_chemical_formula_sum 'C39 H40 Br N O5 S'
_chemical_formula_weight 714.69
_chemical_name_systematic
; 
 ? 
;
_space_group_IT_number 14
_symmetry_cell_setting monoclinic
_symmetry_space_group_name_Hall '-P 2yn'
_symmetry_space_group_name_H-M 'P 1 21/n 1'
_atom_sites_solution_hydrogens geom
_atom_sites_solution_primary direct
_atom_sites_solution_secondary difmap
_audit_creation_method SHELXL-97
_cell_angle_alpha 90.00
_cell_angle_beta 107.08(3)
_cell_angle_gamma 90.00
_cell_formula_units_Z 4
_cell_length_a 19.704(4)
_cell_length_b 7.8030(16)
_cell_length_c 23.704(5)
_cell_measurement_temperature 293(2)
_cell_volume 3483.6(12)
_computing_structure_refinement 'SHELXL-97 (Sheldrick, 1997)'
_computing_structure_solution 'SHELXS-97 (Sheldrick, 1990)'
_diffrn_ambient_temperature 293(2)
_diffrn_measured_fraction_theta_full 0.982
_diffrn_measured_fraction_theta_max 0.982
_diffrn_radiation_monochromator graphite
_diffrn_radiation_source 'fine-focus sealed tube'
_diffrn_radiation_type MoK\a
_diffrn_radiation_wavelength 0.71073
_diffrn_reflns_av_R_equivalents 0.0870
_diffrn_reflns_av_sigmaI/netI 0.0748
_diffrn_reflns_limit_h_max 25
_diffrn_reflns_limit_h_min -25
_diffrn_reflns_limit_k_max 9
_diffrn_reflns_limit_k_min -10
_diffrn_reflns_limit_l_max 30
_diffrn_reflns_limit_l_min -30
_diffrn_reflns_number 31523
_diffrn_reflns_theta_full 27.46
_diffrn_reflns_theta_max 27.46
_diffrn_reflns_theta_min 3.06
_exptl_absorpt_coefficient_mu 1.285
_exptl_crystal_density_diffrn 1.363
_exptl_crystal_density_method 'not measured'
_exptl_crystal_F_000 1488
_refine_diff_density_max 0.291
_refine_diff_density_min -0.364
_refine_diff_density_rms 0.055
_refine_ls_extinction_method none
_refine_ls_goodness_of_fit_ref 1.010
_refine_ls_hydrogen_treatment mixed
_refine_ls_matrix_type full
_refine_ls_number_parameters 424
_refine_ls_number_reflns 7829
_refine_ls_number_restraints 0
_refine_ls_restrained_S_all 1.010
_refine_ls_R_factor_all 0.1259
_refine_ls_R_factor_gt 0.0577
_refine_ls_shift/su_max 0.001
_refine_ls_shift/su_mean 0.000
_refine_ls_structure_factor_coef Fsqd
_refine_ls_weighting_details 'calc w=1/[\s^2^(Fo^2^)+(0.0320P)^2^+2.6132P] where P=(Fo^2^+2Fc^2^)/3'
_refine_ls_weighting_scheme calc
_refine_ls_wR_factor_gt 0.0969
_refine_ls_wR_factor_ref 0.1156
_reflns_number_gt 4321
_reflns_number_total 7829
_reflns_threshold_expression >2sigma(I)
_cod_data_source_file jo702299m-File003_1.cif
_cod_data_source_block 7
_cod_original_sg_symbol_H-M 'P 21/n'
_cod_database_code 4023208

loop_
_symmetry_equiv_pos_as_xyz
'x, y, z'
'-x+1/2, y+1/2, -z+1/2'
'-x, -y, -z'
'x-1/2, -y-1/2, z-1/2'

loop_
_atom_site_label
_atom_site_type_symbol
_atom_site_fract_x
_atom_site_fract_y
_atom_site_fract_z
_atom_site_U_iso_or_equiv
_atom_site_adp_type
_atom_site_occupancy
_atom_site_symmetry_multiplicity
_atom_site_calc_flag
_atom_site_refinement_flags
_atom_site_disorder_assembly
_atom_site_disorder_group
Br Br 0.77559(2) 1.30872(5) -0.05804(2) 0.07189(16) Uani 1 1 d . . .
S S 0.57171(4) 0.99401(10) 0.27814(4) 0.0423(2) Uani 1 1 d . . .
N N 0.54248(12) 1.3117(3) 0.29236(11) 0.0375(6) Uani 1 1 d . . .
O1 O 0.52388(14) 1.3981(4) 0.08444(12) 0.0809(9) Uani 1 1 d . . .
O2 O 0.64512(16) 0.8691(4) 0.19350(13) 0.0852(9) Uani 1 1 d . . .
O3 O 0.58778(16) 1.0069(3) 0.11119(12) 0.0772(8) Uani 1 1 d . . .
O4 O 0.41704(11) 1.1922(3) 0.40660(10) 0.0553(6) Uani 1 1 d . . .
O5 O 0.39737(10) 1.1444(3) 0.31100(9) 0.0424(5) Uani 1 1 d . . .
C1 C 0.60681(18) 1.3854(4) 0.00815(15) 0.0474(8) Uani 1 1 d . . .
H1A H 0.5604 1.4253 -0.0062 0.057 Uiso 1 1 calc R . .
C2 C 0.64871(19) 1.3773(4) -0.02905(16) 0.0529(9) Uani 1 1 d . . .
H2A H 0.6310 1.4123 -0.0681 0.064 Uiso 1 1 calc R . .
C3 C 0.71742(19) 1.3169(4) -0.00779(16) 0.0479(8) Uani 1 1 d . . .
C4 C 0.74363(17) 1.2655(4) 0.04978(16) 0.0491(9) Uani 1 1 d . . .
H4A H 0.7897 1.2234 0.0637 0.059 Uiso 1 1 calc R . .
C5 C 0.70175(16) 1.2759(4) 0.08719(15) 0.0454(8) Uani 1 1 d . . .
H5A H 0.7201 1.2430 0.1264 0.054 Uiso 1 1 calc R . .
C6 C 0.63236(16) 1.3352(4) 0.06669(14) 0.0417(8) Uani 1 1 d . . .
C7 C 0.58457(19) 1.3479(4) 0.10402(16) 0.0503(9) Uani 1 1 d . . .
C8 C 0.60947(16) 1.3145(5) 0.16893(15) 0.0467(8) Uani 1 1 d . . .
H8A H 0.6187 1.4125 0.1923 0.056 Uiso 1 1 calc R . .
C9 C 0.62058(16) 1.1683(4) 0.19866(15) 0.0433(8) Uani 1 1 d . . .
C10 C 0.6200(2) 0.9994(5) 0.16862(18) 0.0545(9) Uani 1 1 d . . .
C11 C 0.5860(4) 0.8495(6) 0.0774(2) 0.126(2) Uani 1 1 d . . .
H11A H 0.6118 0.7610 0.1039 0.151 Uiso 1 1 calc R . .
H11B H 0.5371 0.8120 0.0620 0.151 Uiso 1 1 calc R . .
C12 C 0.6128(4) 0.8641(8) 0.0338(4) 0.181(4) Uani 1 1 d . . .
H12A H 0.6104 0.7555 0.0143 0.271 Uiso 1 1 calc R . .
H12B H 0.6615 0.8997 0.0486 0.271 Uiso 1 1 calc R . .
H12C H 0.5864 0.9478 0.0064 0.271 Uiso 1 1 calc R . .
C13 C 0.61223(16) 1.3188(4) 0.29105(14) 0.0422(8) Uani 1 1 d . . .
C14 C 0.63350(16) 1.1562(4) 0.26549(15) 0.0439(8) Uani 1 1 d . . .
C15 C 0.6539(2) 1.4553(5) 0.30476(17) 0.0653(11) Uani 1 1 d . . .
H15A H 0.6368 1.5562 0.3163 0.078 Uiso 1 1 calc R . .
H15B H 0.7004 1.4500 0.3028 0.078 Uiso 1 1 calc R . .
C16 C 0.71063(16) 1.1031(5) 0.29692(17) 0.0622(11) Uani 1 1 d . . .
H16A H 0.7425 1.1882 0.2900 0.093 Uiso 1 1 calc R . .
H16B H 0.7204 0.9947 0.2818 0.093 Uiso 1 1 calc R . .
H16C H 0.7171 1.0933 0.3385 0.093 Uiso 1 1 calc R . .
C17 C 0.50467(18) 1.4682(4) 0.29957(16) 0.0489(9) Uani 1 1 d . . .
H17A H 0.5358 1.5388 0.3300 0.059 Uiso 1 1 calc R . .
H17B H 0.4639 1.4375 0.3125 0.059 Uiso 1 1 calc R . .
C18 C 0.4799(2) 1.5702(5) 0.24324(17) 0.0669(11) Uani 1 1 d . . .
H18A H 0.4554 1.6709 0.2499 0.100 Uiso 1 1 calc R . .
H18B H 0.4484 1.5015 0.2132 0.100 Uiso 1 1 calc R . .
H18C H 0.5202 1.6032 0.2307 0.100 Uiso 1 1 calc R . .
C19 C 0.51532(15) 1.1453(4) 0.30268(13) 0.0342(7) Uani 1 1 d . . .
C20 C 0.51559(15) 1.1075(4) 0.36870(13) 0.0354(7) Uani 1 1 d . . .
C21 C 0.51625(17) 0.9095(4) 0.37918(14) 0.0425(8) Uani 1 1 d . . .
H21A H 0.4792 0.8579 0.3473 0.051 Uiso 1 1 calc R . .
H21B H 0.5613 0.8643 0.3772 0.051 Uiso 1 1 calc R . .
C22 C 0.5055(2) 0.8544(4) 0.43732(15) 0.0590(10) Uani 1 1 d . . .
H22A H 0.5067 0.7316 0.4399 0.089 Uiso 1 1 calc R . .
H22B H 0.4603 0.8951 0.4394 0.089 Uiso 1 1 calc R . .
H22C H 0.5426 0.9017 0.4694 0.089 Uiso 1 1 calc R . .
C23 C 0.44070(16) 1.1570(4) 0.36708(14) 0.0405(8) Uani 1 1 d . . .
C24 C 0.43559(15) 1.1327(4) 0.26947(14) 0.0364(7) Uani 1 1 d . . .
C25 C 0.39882(16) 1.1305(4) 0.21328(14) 0.0406(8) Uani 1 1 d . . .
C26 C 0.43170(17) 1.1325(5) 0.16354(15) 0.0528(9) Uani 1 1 d . . .
H26A H 0.4826 1.1488 0.1796 0.063 Uiso 1 1 calc R . .
H26B H 0.4128 1.2287 0.1378 0.063 Uiso 1 1 calc R . .
C27 C 0.4177(2) 0.9689(6) 0.12786(19) 0.0877(14) Uani 1 1 d . . .
H27A H 0.4394 0.9761 0.0966 0.132 Uiso 1 1 calc R . .
H27B H 0.3674 0.9532 0.1114 0.132 Uiso 1 1 calc R . .
H27C H 0.4373 0.8736 0.1530 0.132 Uiso 1 1 calc R . .
C28 C 0.56232(19) 1.3443(4) 0.44385(15) 0.0509(9) Uani 1 1 d . . .
H28A H 0.5166 1.3883 0.4357 0.061 Uiso 1 1 calc R . .
C29 C 0.6179(2) 1.4258(5) 0.48472(17) 0.0645(11) Uani 1 1 d . . .
H29A H 0.6092 1.5229 0.5042 0.077 Uiso 1 1 calc R . .
C30 C 0.6854(2) 1.3643(5) 0.49649(18) 0.0680(11) Uani 1 1 d . . .
H30A H 0.7227 1.4202 0.5236 0.082 Uiso 1 1 calc R . .
C31 C 0.6982(2) 1.2212(5) 0.46856(18) 0.0640(11) Uani 1 1 d . . .
H31A H 0.7443 1.1791 0.4765 0.077 Uiso 1 1 calc R . .
C32 C 0.64280(17) 1.1381(4) 0.42825(16) 0.0523(9) Uani 1 1 d . . .
H32A H 0.6520 1.0395 0.4097 0.063 Uiso 1 1 calc R . .
C33 C 0.57410(16) 1.1985(4) 0.41505(13) 0.0379(7) Uani 1 1 d . . .
C34 C 0.28211(19) 0.9961(5) 0.20982(17) 0.0656(11) Uani 1 1 d . . .
H34A H 0.3065 0.9051 0.2321 0.079 Uiso 1 1 calc R . .
C35 C 0.2085(2) 0.9958(6) 0.1914(2) 0.0826(14) Uani 1 1 d . . .
H35A H 0.1838 0.9045 0.2013 0.099 Uiso 1 1 calc R . .
C36 C 0.1723(2) 1.1286(6) 0.15909(19) 0.0746(13) Uani 1 1 d . . .
H36A H 0.1229 1.1276 0.1465 0.090 Uiso 1 1 calc R . .
C37 C 0.2080(2) 1.2615(6) 0.14527(19) 0.0727(12) Uani 1 1 d . . .
H37A H 0.1831 1.3534 0.1239 0.087 Uiso 1 1 calc R . .
C38 C 0.28122(19) 1.2622(5) 0.16259(17) 0.0597(10) Uani 1 1 d . . .
H38A H 0.3052 1.3534 0.1519 0.072 Uiso 1 1 calc R . .
C39 C 0.31926(16) 1.1296(4) 0.19542(14) 0.0431(8) Uani 1 1 d . . .

loop_
_atom_site_aniso_label
_atom_site_aniso_U_11
_atom_site_aniso_U_22
_atom_site_aniso_U_33
_atom_site_aniso_U_23
_atom_site_aniso_U_13
_atom_site_aniso_U_12
Br 0.0927(3) 0.0693(3) 0.0744(3) 0.0116(2) 0.0569(3) 0.0097(2)
S 0.0457(5) 0.0399(4) 0.0483(5) 0.0003(4) 0.0248(4) 0.0027(4)
N 0.0399(14) 0.0337(13) 0.0417(16) 0.0017(12) 0.0166(12) -0.0011(12)
O1 0.0560(17) 0.122(2) 0.070(2) 0.0252(18) 0.0267(14) 0.0248(17)
O2 0.113(2) 0.0688(18) 0.083(2) 0.0032(17) 0.0422(19) 0.0395(18)
O3 0.129(3) 0.0522(15) 0.0562(18) -0.0116(14) 0.0358(17) -0.0208(16)
O4 0.0478(13) 0.0824(17) 0.0423(14) -0.0028(13) 0.0236(11) 0.0068(13)
O5 0.0327(11) 0.0594(14) 0.0364(13) -0.0012(11) 0.0124(10) -0.0002(10)
C1 0.0468(19) 0.050(2) 0.046(2) 0.0053(17) 0.0147(17) 0.0043(17)
C2 0.068(2) 0.053(2) 0.039(2) 0.0061(17) 0.0179(18) 0.0011(19)
C3 0.059(2) 0.0433(18) 0.049(2) 0.0022(17) 0.0292(18) -0.0028(17)
C4 0.0431(19) 0.053(2) 0.054(2) 0.0052(17) 0.0185(17) 0.0013(16)
C5 0.0445(19) 0.050(2) 0.041(2) 0.0058(16) 0.0109(16) -0.0024(16)
C6 0.0437(19) 0.0426(18) 0.040(2) 0.0045(15) 0.0139(15) -0.0010(15)
C7 0.048(2) 0.054(2) 0.051(2) 0.0048(18) 0.0171(17) 0.0017(18)
C8 0.0400(18) 0.056(2) 0.049(2) 0.0011(18) 0.0205(16) -0.0022(17)
C9 0.0373(17) 0.055(2) 0.045(2) 0.0012(17) 0.0235(15) 0.0030(16)
C10 0.059(2) 0.061(2) 0.057(3) -0.002(2) 0.038(2) 0.001(2)
C11 0.240(7) 0.066(3) 0.092(4) -0.032(3) 0.080(5) -0.042(4)
C12 0.305(10) 0.103(5) 0.208(8) -0.072(5) 0.191(8) -0.057(5)
C13 0.0376(18) 0.0509(19) 0.0394(19) -0.0002(16) 0.0131(15) -0.0058(16)
C14 0.0335(17) 0.054(2) 0.048(2) 0.0031(17) 0.0182(15) -0.0028(16)
C15 0.058(2) 0.069(3) 0.071(3) -0.012(2) 0.023(2) -0.018(2)
C16 0.0362(19) 0.088(3) 0.065(3) 0.010(2) 0.0178(18) 0.0033(19)
C17 0.053(2) 0.0369(18) 0.059(2) -0.0013(17) 0.0201(18) -0.0009(16)
C18 0.086(3) 0.044(2) 0.064(3) 0.0079(19) 0.011(2) 0.008(2)
C19 0.0335(16) 0.0362(16) 0.0348(18) 0.0021(14) 0.0129(13) -0.0002(14)
C20 0.0380(17) 0.0357(16) 0.0351(18) -0.0009(14) 0.0149(14) -0.0002(14)
C21 0.052(2) 0.0392(17) 0.0382(19) 0.0000(15) 0.0169(16) -0.0024(16)
C22 0.079(3) 0.054(2) 0.048(2) 0.0084(18) 0.024(2) -0.0049(19)
C23 0.0417(18) 0.0437(18) 0.039(2) 0.0019(15) 0.0154(16) -0.0008(15)
C24 0.0358(16) 0.0394(17) 0.0361(19) -0.0016(14) 0.0139(14) -0.0030(14)
C25 0.0395(17) 0.0450(18) 0.038(2) 0.0014(15) 0.0126(15) -0.0046(15)
C26 0.0451(19) 0.076(2) 0.037(2) 0.0010(18) 0.0112(16) -0.0058(19)
C27 0.095(3) 0.111(4) 0.064(3) -0.032(3) 0.033(3) -0.019(3)
C28 0.054(2) 0.049(2) 0.049(2) -0.0041(18) 0.0132(18) 0.0047(18)
C29 0.076(3) 0.053(2) 0.056(3) -0.0164(19) 0.007(2) -0.011(2)
C30 0.063(3) 0.063(3) 0.062(3) 0.002(2) -0.007(2) -0.015(2)
C31 0.047(2) 0.061(3) 0.072(3) 0.004(2) -0.002(2) -0.001(2)
C32 0.047(2) 0.051(2) 0.055(2) -0.0015(18) 0.0107(18) 0.0028(18)
C33 0.0422(18) 0.0386(17) 0.0323(18) 0.0030(15) 0.0101(14) -0.0020(15)
C34 0.052(2) 0.069(3) 0.071(3) 0.017(2) 0.009(2) -0.015(2)
C35 0.050(2) 0.096(3) 0.096(4) 0.020(3) 0.012(2) -0.030(2)
C36 0.037(2) 0.115(4) 0.066(3) 0.008(3) 0.0055(19) -0.009(2)
C37 0.047(2) 0.091(3) 0.075(3) 0.021(2) 0.010(2) 0.008(2)
C38 0.049(2) 0.068(2) 0.060(3) 0.015(2) 0.0120(19) -0.0065(19)
C39 0.0400(18) 0.056(2) 0.0332(19) -0.0011(16) 0.0100(15) -0.0081(17)

loop_
_atom_type_symbol
_atom_type_description
_atom_type_scat_dispersion_real
_atom_type_scat_dispersion_imag
_atom_type_scat_source
C C 0.0033 0.0016 'International Tables Vol C Tables 4.2.6.8 and 6.1.1.4'
H H 0.0000 0.0000 'International Tables Vol C Tables 4.2.6.8 and 6.1.1.4'
N N 0.0061 0.0033 'International Tables Vol C Tables 4.2.6.8 and 6.1.1.4'
O O 0.0106 0.0060 'International Tables Vol C Tables 4.2.6.8 and 6.1.1.4'
S S 0.1246 0.1234 'International Tables Vol C Tables 4.2.6.8 and 6.1.1.4'
Br Br -0.2901 2.4595 'International Tables Vol C Tables 4.2.6.8 and 6.1.1.4'

loop_
_geom_angle_atom_site_label_1
_geom_angle_atom_site_label_2
_geom_angle_atom_site_label_3
_geom_angle
_geom_angle_site_symmetry_1
_geom_angle_site_symmetry_3
_geom_angle_publ_flag
C19 S C14 95.79(14) . . ?
C13 N C19 117.2(2) . . ?
C13 N C17 120.7(3) . . ?
C19 N C17 120.0(2) . . ?
C10 O3 C11 117.0(4) . . ?
C23 O5 C24 112.2(2) . . ?
C2 C1 C6 121.3(3) . . ?
C2 C1 H1A 119.4 . . ?
C6 C1 H1A 119.4 . . ?
C1 C2 C3 119.4(3) . . ?
C1 C2 H2A 120.3 . . ?
C3 C2 H2A 120.3 . . ?
C4 C3 C2 120.4(3) . . ?
C4 C3 Br 120.0(3) . . ?
C2 C3 Br 119.6(3) . . ?
C3 C4 C5 120.1(3) . . ?
C3 C4 H4A 120.0 . . ?
C5 C4 H4A 120.0 . . ?
C4 C5 C6 120.5(3) . . ?
C4 C5 H5A 119.7 . . ?
C6 C5 H5A 119.7 . . ?
C1 C6 C5 118.4(3) . . ?
C1 C6 C7 118.3(3) . . ?
C5 C6 C7 123.3(3) . . ?
O1 C7 C6 121.6(3) . . ?
O1 C7 C8 116.0(3) . . ?
C6 C7 C8 122.2(3) . . ?
C9 C8 C7 130.6(3) . . ?
C9 C8 H8A 114.7 . . ?
C7 C8 H8A 114.7 . . ?
C8 C9 C10 121.9(3) . . ?
C8 C9 C14 123.7(3) . . ?
C10 C9 C14 114.4(3) . . ?
O2 C10 O3 122.9(4) . . ?
O2 C10 C9 124.4(4) . . ?
O3 C10 C9 112.6(3) . . ?
C12 C11 O3 114.4(5) . . ?
C12 C11 H11A 108.7 . . ?
O3 C11 H11A 108.7 . . ?
C12 C11 H11B 108.7 . . ?
O3 C11 H11B 108.7 . . ?
H11A C11 H11B 107.6 . . ?
C11 C12 H12A 109.5 . . ?
C11 C12 H12B 109.5 . . ?
H12A C12 H12B 109.5 . . ?
C11 C12 H12C 109.5 . . ?
H12A C12 H12C 109.5 . . ?
H12B C12 H12C 109.5 . . ?
C15 C13 N 125.1(3) . . ?
C15 C13 C14 123.1(3) . . ?
N C13 C14 111.6(3) . . ?
C13 C14 C9 112.3(3) . . ?
C13 C14 C16 112.4(3) . . ?
C9 C14 C16 111.0(3) . . ?
C13 C14 S 103.7(2) . . ?
C9 C14 S 107.1(2) . . ?
C16 C14 S 110.0(2) . . ?
C13 C15 H15A 120.0 . . ?
C13 C15 H15B 120.0 . . ?
H15A C15 H15B 120.0 . . ?
C14 C16 H16A 109.5 . . ?
C14 C16 H16B 109.5 . . ?
H16A C16 H16B 109.5 . . ?
C14 C16 H16C 109.5 . . ?
H16A C16 H16C 109.5 . . ?
H16B C16 H16C 109.5 . . ?
N C17 C18 112.3(3) . . ?
N C17 H17A 109.1 . . ?
C18 C17 H17A 109.1 . . ?
N C17 H17B 109.1 . . ?
C18 C17 H17B 109.1 . . ?
H17A C17 H17B 107.9 . . ?
C17 C18 H18A 109.5 . . ?
C17 C18 H18B 109.5 . . ?
H18A C18 H18B 109.5 . . ?
C17 C18 H18C 109.5 . . ?
H18A C18 H18C 109.5 . . ?
H18B C18 H18C 109.5 . . ?
N C19 C24 110.0(2) . . ?
N C19 C20 115.9(2) . . ?
C24 C19 C20 101.5(2) . . ?
N C19 S 103.59(18) . . ?
C24 C19 S 114.8(2) . . ?
C20 C19 S 111.51(19) . . ?
C23 C20 C33 115.3(3) . . ?
C23 C20 C21 102.6(2) . . ?
C33 C20 C21 112.2(3) . . ?
C23 C20 C19 101.9(2) . . ?
C33 C20 C19 114.1(2) . . ?
C21 C20 C19 109.7(2) . . ?
C22 C21 C20 115.3(3) . . ?
C22 C21 H21A 108.5 . . ?
C20 C21 H21A 108.5 . . ?
C22 C21 H21B 108.5 . . ?
C20 C21 H21B 108.5 . . ?
H21A C21 H21B 107.5 . . ?
C21 C22 H22A 109.5 . . ?
C21 C22 H22B 109.5 . . ?
H22A C22 H22B 109.5 . . ?
C21 C22 H22C 109.5 . . ?
H22A C22 H22C 109.5 . . ?
H22B C22 H22C 109.5 . . ?
O4 C23 O5 120.5(3) . . ?
O4 C23 C20 129.8(3) . . ?
O5 C23 C20 109.5(3) . . ?
C25 C24 O5 117.4(3) . . ?
C25 C24 C19 133.9(3) . . ?
O5 C24 C19 108.3(2) . . ?
C24 C25 C39 120.3(3) . . ?
C24 C25 C26 123.9(3) . . ?
C39 C25 C26 115.8(3) . . ?
C25 C26 C27 112.3(3) . . ?
C25 C26 H26A 109.1 . . ?
C27 C26 H26A 109.1 . . ?
C25 C26 H26B 109.1 . . ?
C27 C26 H26B 109.1 . . ?
H26A C26 H26B 107.9 . . ?
C26 C27 H27A 109.5 . . ?
C26 C27 H27B 109.5 . . ?
H27A C27 H27B 109.5 . . ?
C26 C27 H27C 109.5 . . ?
H27A C27 H27C 109.5 . . ?
H27B C27 H27C 109.5 . . ?
C33 C28 C29 120.7(3) . . ?
C33 C28 H28A 119.7 . . ?
C29 C28 H28A 119.7 . . ?
C30 C29 C28 120.3(4) . . ?
C30 C29 H29A 119.8 . . ?
C28 C29 H29A 119.8 . . ?
C31 C30 C29 119.9(4) . . ?
C31 C30 H30A 120.0 . . ?
C29 C30 H30A 120.0 . . ?
C30 C31 C32 120.0(4) . . ?
C30 C31 H31A 120.0 . . ?
C32 C31 H31A 120.0 . . ?
C33 C32 C31 121.3(3) . . ?
C33 C32 H32A 119.4 . . ?
C31 C32 H32A 119.4 . . ?
C32 C33 C28 117.8(3) . . ?
C32 C33 C20 119.4(3) . . ?
C28 C33 C20 122.8(3) . . ?
C39 C34 C35 120.5(4) . . ?
C39 C34 H34A 119.7 . . ?
C35 C34 H34A 119.7 . . ?
C36 C35 C34 120.2(4) . . ?
C36 C35 H35A 119.9 . . ?
C34 C35 H35A 119.9 . . ?
C37 C36 C35 119.9(4) . . ?
C37 C36 H36A 120.0 . . ?
C35 C36 H36A 120.0 . . ?
C36 C37 C38 120.4(4) . . ?
C36 C37 H37A 119.8 . . ?
C38 C37 H37A 119.8 . . ?
C39 C38 C37 120.9(4) . . ?
C39 C38 H38A 119.5 . . ?
C37 C38 H38A 119.5 . . ?
C34 C39 C38 118.0(3) . . ?
C34 C39 C25 121.5(3) . . ?
C38 C39 C25 120.5(3) . . ?

loop_
_geom_bond_atom_site_label_1
_geom_bond_atom_site_label_2
_geom_bond_distance
_geom_bond_site_symmetry_2
_geom_bond_publ_flag
Br C3 1.881(3) . ?
S C19 1.829(3) . ?
S C14 1.840(3) . ?
N C13 1.385(4) . ?
N C19 1.452(3) . ?
N C17 1.466(4) . ?
O1 C7 1.214(4) . ?
O2 C10 1.206(4) . ?
O3 C10 1.323(4) . ?
O3 C11 1.461(5) . ?
O4 C23 1.194(4) . ?
O5 C23 1.356(4) . ?
O5 C24 1.407(3) . ?
C1 C2 1.375(5) . ?
C1 C6 1.386(4) . ?
C1 H1A 0.9300 . ?
C2 C3 1.381(5) . ?
C2 H2A 0.9300 . ?
C3 C4 1.370(5) . ?
C4 C5 1.380(4) . ?
C4 H4A 0.9300 . ?
C5 C6 1.389(4) . ?
C5 H5A 0.9300 . ?
C6 C7 1.473(4) . ?
C7 C8 1.494(5) . ?
C8 C9 1.325(4) . ?
C8 H8A 0.9300 . ?
C9 C10 1.497(5) . ?
C9 C14 1.532(4) . ?
C11 C12 1.296(7) . ?
C11 H11A 0.9700 . ?
C11 H11B 0.9700 . ?
C12 H12A 0.9600 . ?
C12 H12B 0.9600 . ?
C12 H12C 0.9600 . ?
C13 C15 1.326(4) . ?
C13 C14 1.517(4) . ?
C14 C16 1.540(4) . ?
C15 H15A 0.9300 . ?
C15 H15B 0.9300 . ?
C16 H16A 0.9600 . ?
C16 H16B 0.9600 . ?
C16 H16C 0.9600 . ?
C17 C18 1.507(5) . ?
C17 H17A 0.9700 . ?
C17 H17B 0.9700 . ?
C18 H18A 0.9600 . ?
C18 H18B 0.9600 . ?
C18 H18C 0.9600 . ?
C19 C24 1.540(4) . ?
C19 C20 1.591(4) . ?
C20 C23 1.515(4) . ?
C20 C33 1.515(4) . ?
C20 C21 1.565(4) . ?
C21 C22 1.517(4) . ?
C21 H21A 0.9700 . ?
C21 H21B 0.9700 . ?
C22 H22A 0.9600 . ?
C22 H22B 0.9600 . ?
C22 H22C 0.9600 . ?
C24 C25 1.316(4) . ?
C25 C39 1.499(4) . ?
C25 C26 1.503(4) . ?
C26 C27 1.511(5) . ?
C26 H26A 0.9700 . ?
C26 H26B 0.9700 . ?
C27 H27A 0.9600 . ?
C27 H27B 0.9600 . ?
C27 H27C 0.9600 . ?
C28 C33 1.381(4) . ?
C28 C29 1.385(5) . ?
C28 H28A 0.9300 . ?
C29 C30 1.364(5) . ?
C29 H29A 0.9300 . ?
C30 C31 1.359(5) . ?
C30 H30A 0.9300 . ?
C31 C32 1.383(5) . ?
C31 H31A 0.9300 . ?
C32 C33 1.380(4) . ?
C32 H32A 0.9300 . ?
C34 C39 1.373(4) . ?
C34 C35 1.386(5) . ?
C34 H34A 0.9300 . ?
C35 C36 1.360(5) . ?
C35 H35A 0.9300 . ?
C36 C37 1.346(5) . ?
C36 H36A 0.9300 . ?
C37 C38 1.380(5) . ?
C37 H37A 0.9300 . ?
C38 C39 1.376(5) . ?
C38 H38A 0.9300 . ?
